data_2221961
loop_
_publ_author_name
'Fun, Hoong-Kun'
'Yeap, Chin Sing'
'Sujith, K. V.'
'Kalluraya, B.'

_publ_section_title <i>N</i>'-[(<i>E</i>)-4-Chlorobenzylidene]-2-(4-isobutylphenyl)propanohydrazide
_journal_coeditor_code CI2793
_journal_issue 6
_journal_name_full 'Acta Crystallographica Section E'
_journal_page_first o1196
_journal_page_last o1197
_journal_paper_doi 10.1107/S1600536809015906
_journal_volume 65
_journal_year 2009
_chemical_formula_iupac 'C20 H23 Cl N2 O'
_chemical_formula_moiety 'C20 H23 Cl N2 O'
_chemical_formula_sum 'C20 H23 Cl N2 O'
_chemical_formula_weight 342.85
_chemical_name_systematic <i>N</i>'-[(<i>E</i>)-4-Chlorobenzylidene]-2-(4-isobutylphenyl)propanohydrazide
_space_group_IT_number 19
_symmetry_cell_setting orthorhombic
_symmetry_space_group_name_Hall 'P 2ac 2ab'
_symmetry_space_group_name_H-M 'P 21 21 21'
_atom_sites_solution_hydrogens geom
_atom_sites_solution_primary direct
_atom_sites_solution_secondary difmap
_audit_creation_method SHELXL-97
_cell_angle_alpha 90.00
_cell_angle_beta 90.00
_cell_angle_gamma 90.00
_cell_formula_units_Z 8
_cell_length_a 9.14050(10)
_cell_length_b 11.9260(2)
_cell_length_c 33.3487(5)
_cell_measurement_reflns_used 7618
_cell_measurement_temperature 100
_cell_measurement_theta_max 30.04
_cell_measurement_theta_min 2.44
_cell_volume 3635.33(9)
_computing_cell_refinement 'SAINT (Bruker, 2005)'
_computing_data_collection 'APEX2 (Bruker, 2005)'
_computing_data_reduction 'SAINT (Bruker, 2005)'
_computing_molecular_graphics 'SHELXTL (Sheldrick, 2008)'
_computing_publication_material
;
SHELXTL (Sheldrick, 2008) and PLATON (Spek, 2009)
;
_computing_structure_refinement 'SHELXTL (Sheldrick, 2008)'
_computing_structure_solution 'SHELXTL (Sheldrick, 2008)'
_diffrn_ambient_temperature 100
_diffrn_measured_fraction_theta_full 0.998
_diffrn_measured_fraction_theta_max 0.998
_diffrn_measurement_device_type
;
Bruker SMART APEXII CCD area-detector
;
_diffrn_measurement_method '\f and \w'
_diffrn_radiation_monochromator graphite
_diffrn_radiation_source 'fine-focus sealed tube'
_diffrn_radiation_type MoK\a
_diffrn_radiation_wavelength 0.71073
_diffrn_reflns_av_R_equivalents 0.0334
_diffrn_reflns_av_sigmaI/netI 0.0486
_diffrn_reflns_limit_h_max 12
_diffrn_reflns_limit_h_min -12
_diffrn_reflns_limit_k_max 16
_diffrn_reflns_limit_k_min -13
_diffrn_reflns_limit_l_max 46
_diffrn_reflns_limit_l_min -46
_diffrn_reflns_number 26510
_diffrn_reflns_theta_full 30.09
_diffrn_reflns_theta_max 30.09
_diffrn_reflns_theta_min 1.22
_diffrn_standards_number 0
_exptl_absorpt_coefficient_mu 0.219
_exptl_absorpt_correction_T_max 0.9671
_exptl_absorpt_correction_T_min 0.8871
_exptl_absorpt_correction_type multi-scan
_exptl_absorpt_process_details '(<i>SADABS</i>; Bruker, 2005)'
_exptl_crystal_colour colourless
_exptl_crystal_density_diffrn 1.253
_exptl_crystal_density_method 'not measured'
_exptl_crystal_description Block
_exptl_crystal_F_000 1456
_exptl_crystal_size_max 0.56
_exptl_crystal_size_mid 0.18
_exptl_crystal_size_min 0.15
_refine_diff_density_max 0.275
_refine_diff_density_min -0.255
_refine_ls_abs_structure_details 'Flack (1983), 4712 Friedel pairs'
_refine_ls_abs_structure_Flack 0.10(5)
_refine_ls_extinction_method none
_refine_ls_goodness_of_fit_ref 1.018
_refine_ls_hydrogen_treatment constr
_refine_ls_matrix_type full
_refine_ls_number_parameters 453
_refine_ls_number_reflns 10652
_refine_ls_number_restraints 0
_refine_ls_restrained_S_all 1.018
_refine_ls_R_factor_all 0.0588
_refine_ls_R_factor_gt 0.0457
_refine_ls_shift/su_max 0.001
_refine_ls_shift/su_mean 0.000
_refine_ls_structure_factor_coef Fsqd
_refine_ls_weighting_details 'calc w=1/[\s^2^(Fo^2^)+(0.0575P)^2^+0.6608P] where P=(Fo^2^+2Fc^2^)/3'
_refine_ls_weighting_scheme calc
_refine_ls_wR_factor_gt 0.1068
_refine_ls_wR_factor_ref 0.1182
_reflns_number_gt 8888
_reflns_number_total 10652
_reflns_threshold_expression I>2\s(I)
_cod_data_source_file ci2793.cif
_cod_data_source_block I
_cod_depositor_comments
;
The following automatic conversions were performed:
'_symmetry_cell_setting' value 'Orthorhombic' changed to 'orthorhombic'
according to '/home/saulius/struct/CIF-dictionaries/cif_core.dic'
dictionary named 'cif_core.dic' version 2.4.1 from 2010-06-29.

Automatic conversion script
Id: cif_fix_enum 1527 2010-12-29 10:47:43Z saulius 

The following automatic conversions were performed:

'_symmetry_cell_setting' value 'Orthorhombic' changed to
'orthorhombic' according to
/home/saulius/struct/CIF-dictionaries/cif_core.dic dictionary named
'cif_core.dic' version 2.4.1 from 2010-06-29.

Automatic conversion script
Id: cif_fix_values 1715 2011-07-08 13:25:40Z adriana 
;
_cod_database_code 2221961
_cod_database_fobs_code 2221961

loop_
_symmetry_equiv_pos_as_xyz
'x, y, z'
'-x+1/2, -y, z+1/2'
'-x, y+1/2, -z+1/2'
'x+1/2, -y+1/2, -z'

loop_
_atom_site_type_symbol
_atom_site_label
_atom_site_fract_x
_atom_site_fract_y
_atom_site_fract_z
_atom_site_U_iso_or_equiv
_atom_site_adp_type
_atom_site_calc_flag
_atom_site_refinement_flags
_atom_site_occupancy
_atom_site_disorder_assembly
_atom_site_disorder_group
Cl Cl1A 0.85958(7) -0.01289(4) 0.079925(15) 0.03026(12) Uani d . 1 . .
O O1A 0.87919(14) 0.49658(12) 0.27831(4) 0.0223(3) Uani d . 1 . .
N N1A 0.72753(18) 0.36296(13) 0.22621(5) 0.0175(3) Uani d . 1 . .
N N2A 0.66284(18) 0.44256(13) 0.25054(4) 0.0172(3) Uani d . 1 . .
H H1NA 0.5699 0.4534 0.2493 0.021 Uiso calc R 1 . .
C C1A 0.8193(2) 0.16989(16) 0.17979(5) 0.0191(4) Uani d . 1 . .
H H1AA 0.8688 0.1789 0.2039 0.023 Uiso calc R 1 . .
C C2A 0.8699(2) 0.09272(16) 0.15182(6) 0.0215(4) Uani d . 1 . .
H H2AA 0.9526 0.0497 0.1571 0.026 Uiso calc R 1 . .
C C3A 0.7946(2) 0.08102(16) 0.11585(6) 0.0215(4) Uani d . 1 . .
C C4A 0.6700(2) 0.14204(16) 0.10760(6) 0.0227(4) Uani d . 1 . .
H H4AA 0.6206 0.1324 0.0835 0.027 Uiso calc R 1 . .
C C5A 0.6195(2) 0.21807(16) 0.13586(6) 0.0207(4) Uani d . 1 . .
H H5AA 0.5346 0.2587 0.1307 0.025 Uiso calc R 1 . .
C C6A 0.6943(2) 0.23433(16) 0.17187(5) 0.0181(4) Uani d . 1 . .
C C7A 0.6421(2) 0.32052(15) 0.19980(5) 0.0184(4) Uani d . 1 . .
H H7AA 0.5456 0.3447 0.1983 0.022 Uiso calc R 1 . .
C C8A 0.7450(2) 0.50325(15) 0.27615(5) 0.0164(4) Uani d . 1 . .
C C9A 0.6584(2) 0.58104(15) 0.30371(5) 0.0161(3) Uani d . 1 . .
H H9AA 0.5618 0.5933 0.2917 0.019 Uiso calc R 1 . .
C C10A 0.6374(2) 0.51916(15) 0.34336(5) 0.0173(3) Uani d . 1 . .
C C11A 0.5317(2) 0.43554(16) 0.34657(6) 0.0186(4) Uani d . 1 . .
H H11A 0.4730 0.4188 0.3246 0.022 Uiso calc R 1 . .
C C12A 0.5130(2) 0.37699(16) 0.38200(6) 0.0207(4) Uani d . 1 . .
H H12A 0.4411 0.3219 0.3834 0.025 Uiso calc R 1 . .
C C13A 0.5986(2) 0.39827(16) 0.41551(5) 0.0204(4) Uani d . 1 . .
C C14A 0.7039(2) 0.48227(17) 0.41241(6) 0.0233(4) Uani d . 1 . .
H H14A 0.7624 0.4987 0.4345 0.028 Uiso calc R 1 . .
C C15A 0.7232(2) 0.54207(16) 0.37695(5) 0.0212(4) Uani d . 1 . .
H H15A 0.7941 0.5979 0.3756 0.025 Uiso calc R 1 . .
C C16A 0.5822(2) 0.32870(16) 0.45308(6) 0.0247(4) Uani d . 1 . .
H H16A 0.4792 0.3226 0.4597 0.030 Uiso calc R 1 . .
H H16B 0.6305 0.3668 0.4751 0.030 Uiso calc R 1 . .
C C17A 0.6470(2) 0.21025(16) 0.44874(6) 0.0235(4) Uani d . 1 . .
H H17A 0.5996 0.1738 0.4258 0.028 Uiso calc R 1 . .
C C18A 0.8110(2) 0.21425(19) 0.44058(7) 0.0314(5) Uani d . 1 . .
H H18A 0.8470 0.1395 0.4364 0.047 Uiso calc R 1 . .
H H18B 0.8602 0.2472 0.4631 0.047 Uiso calc R 1 . .
H H18C 0.8292 0.2586 0.4171 0.047 Uiso calc R 1 . .
C C19A 0.6155(3) 0.14012(19) 0.48615(6) 0.0357(5) Uani d . 1 . .
H H19A 0.6571 0.0668 0.4830 0.053 Uiso calc R 1 . .
H H19B 0.5116 0.1337 0.4898 0.053 Uiso calc R 1 . .
H H19C 0.6579 0.1759 0.5092 0.053 Uiso calc R 1 . .
C C20A 0.7355(2) 0.69465(16) 0.30705(6) 0.0203(4) Uani d . 1 . .
H H20A 0.6858 0.7403 0.3265 0.030 Uiso calc R 1 . .
H H20B 0.7338 0.7315 0.2815 0.030 Uiso calc R 1 . .
H H20C 0.8350 0.6834 0.3153 0.030 Uiso calc R 1 . .
Cl Cl1B 0.35621(6) -0.01924(4) 0.418134(16) 0.03065(12) Uani d . 1 . .
O O1B 0.38166(14) 0.50246(12) 0.22302(4) 0.0224(3) Uani d . 1 . .
N N1B 0.23212(17) 0.37147(13) 0.27639(5) 0.0183(3) Uani d . 1 . .
N N2B 0.16586(18) 0.44848(14) 0.25107(4) 0.0189(3) Uani d . 1 . .
H H1NB 0.0729 0.4590 0.2523 0.023 Uiso calc R 1 . .
C C1B 0.3149(2) 0.17172(17) 0.32054(6) 0.0210(4) Uani d . 1 . .
H H1BA 0.3605 0.1792 0.2958 0.025 Uiso calc R 1 . .
C C2B 0.3619(2) 0.09038(16) 0.34692(6) 0.0214(4) Uani d . 1 . .
H H2BA 0.4372 0.0419 0.3398 0.026 Uiso calc R 1 . .
C C3B 0.2958(2) 0.08155(16) 0.38423(6) 0.0217(4) Uani d . 1 . .
C C4B 0.1802(2) 0.15040(17) 0.39501(6) 0.0235(4) Uani d . 1 . .
H H4BA 0.1361 0.1433 0.4200 0.028 Uiso calc R 1 . .
C C5B 0.1313(2) 0.22994(16) 0.36785(6) 0.0207(4) Uani d . 1 . .
H H5BA 0.0522 0.2753 0.3745 0.025 Uiso calc R 1 . .
C C6B 0.1994(2) 0.24292(15) 0.33062(5) 0.0178(4) Uani d . 1 . .
C C7B 0.1467(2) 0.33044(16) 0.30332(5) 0.0192(4) Uani d . 1 . .
H H7BA 0.0511 0.3564 0.3055 0.023 Uiso calc R 1 . .
C C8B 0.2472(2) 0.50689(16) 0.22453(5) 0.0177(4) Uani d . 1 . .
C C9B 0.1567(2) 0.57335(16) 0.19427(5) 0.0184(4) Uani d . 1 . .
H H9BA 0.0596 0.5875 0.2057 0.022 Uiso calc R 1 . .
C C10B 0.1401(2) 0.49807(15) 0.15762(5) 0.0166(3) Uani d . 1 . .
C C11B 0.0116(2) 0.43596(16) 0.15239(6) 0.0204(4) Uani d . 1 . .
H H11B -0.0652 0.4442 0.1704 0.025 Uiso calc R 1 . .
C C12B -0.0020(2) 0.36179(16) 0.12028(6) 0.0201(4) Uani d . 1 . .
H H12B -0.0889 0.3223 0.1170 0.024 Uiso calc R 1 . .
C C13B 0.1114(2) 0.34555(15) 0.09307(5) 0.0189(4) Uani d . 1 A .
C C14B 0.2380(2) 0.40909(17) 0.09833(6) 0.0221(4) Uani d . 1 . .
H H14B 0.3150 0.4009 0.0803 0.027 Uiso calc R 1 . .
C C15B 0.2516(2) 0.48440(17) 0.12987(5) 0.0221(4) Uani d . 1 . .
H H15B 0.3369 0.5263 0.1324 0.026 Uiso calc R 1 . .
C C16B 0.0976(2) 0.26297(16) 0.05913(5) 0.0225(4) Uani d . 1 . .
H H16C 0.0608 0.1938 0.0698 0.027 Uiso d PR 0.850(5) A 1
H H16D 0.1935 0.2485 0.0486 0.027 Uiso d PR 0.850(5) A 1
H H16E 0.0156 0.2152 0.0647 0.027 Uiso d PR 0.150(5) A 2
H H16F 0.1835 0.2167 0.0593 0.027 Uiso d PR 0.150(5) A 2
C C17B -0.0010(3) 0.2988(2) 0.02462(7) 0.0242(6) Uani d P 0.850(5) A 1
H H17B -0.1012 0.3044 0.0348 0.029 Uiso calc PR 0.850(5) A 1
C C18B 0.0013(3) 0.2096(3) -0.00823(9) 0.0302(7) Uani d P 0.850(5) A 1
H H18D -0.0631 0.2315 -0.0296 0.045 Uiso calc PR 0.850(5) A 1
H H18E -0.0307 0.1392 0.0027 0.045 Uiso calc PR 0.850(5) A 1
H H18F 0.0990 0.2018 -0.0184 0.045 Uiso calc PR 0.850(5) A 1
C C19B 0.0411(5) 0.4117(2) 0.00756(8) 0.0498(10) Uani d P 0.850(5) A 1
H H19D 0.0312 0.4681 0.0279 0.075 Uiso calc PR 0.850(5) A 1
H H19E -0.0219 0.4295 -0.0146 0.075 Uiso calc PR 0.850(5) A 1
H H19F 0.1407 0.4093 -0.0015 0.075 Uiso calc PR 0.850(5) A 1
C C17C 0.0720(16) 0.3086(10) 0.0176(4) 0.014(2) Uiso d P 0.150(5) A 2
H H17C 0.1601 0.3497 0.0095 0.017 Uiso calc PR 0.150(5) A 2
C C18C 0.0557(15) 0.2076(14) -0.0106(5) 0.014(2) Uiso d P 0.15 A 2
H H18G 0.1379 0.1583 -0.0073 0.021 Uiso calc PR 0.150(5) A 2
H H18H 0.0518 0.2332 -0.0379 0.021 Uiso calc PR 0.150(5) A 2
H H18I -0.0328 0.1680 -0.0043 0.021 Uiso calc PR 0.150(5) A 2
C C19C -0.0562(16) 0.3885(12) 0.0151(4) 0.023(3) Uiso d P 0.150(5) A 2
H H19G -0.0360 0.4539 0.0309 0.035 Uiso calc PR 0.150(5) A 2
H H19H -0.1425 0.3522 0.0251 0.035 Uiso calc PR 0.150(5) A 2
H H19I -0.0714 0.4101 -0.0123 0.035 Uiso calc PR 0.150(5) A 2
C C20B 0.2306(2) 0.68628(17) 0.18538(6) 0.0234(4) Uani d . 1 . .
H H20D 0.2272 0.7327 0.2089 0.035 Uiso calc R 1 . .
H H20E 0.1802 0.7230 0.1638 0.035 Uiso calc R 1 . .
H H20F 0.3307 0.6738 0.1779 0.035 Uiso calc R 1 . .

loop_
_atom_site_aniso_label
_atom_site_aniso_U_11
_atom_site_aniso_U_22
_atom_site_aniso_U_33
_atom_site_aniso_U_12
_atom_site_aniso_U_13
_atom_site_aniso_U_23
Cl1A 0.0455(3) 0.0200(2) 0.0253(2) -0.0009(2) 0.0077(2) -0.0070(2)
O1A 0.0167(6) 0.0280(7) 0.0221(7) 0.0015(6) -0.0005(5) -0.0034(6)
N1A 0.0202(7) 0.0167(7) 0.0157(7) 0.0004(6) 0.0024(6) -0.0009(6)
N2A 0.0159(8) 0.0183(8) 0.0173(7) 0.0035(6) -0.0023(6) -0.0022(6)
C1A 0.0247(10) 0.0162(9) 0.0163(9) -0.0019(8) -0.0005(8) 0.0012(7)
C2A 0.0259(10) 0.0167(9) 0.0219(9) 0.0005(8) 0.0050(8) 0.0019(7)
C3A 0.0316(10) 0.0146(9) 0.0183(9) -0.0041(8) 0.0048(8) -0.0033(8)
C4A 0.0300(10) 0.0201(10) 0.0179(9) -0.0050(8) -0.0008(8) -0.0021(8)
C5A 0.0222(10) 0.0190(9) 0.0211(9) -0.0042(8) -0.0002(8) 0.0009(7)
C6A 0.0209(10) 0.0168(9) 0.0167(8) -0.0033(7) 0.0015(7) 0.0017(7)
C7A 0.0190(8) 0.0182(9) 0.0181(8) -0.0018(8) 0.0001(7) 0.0011(7)
C8A 0.0188(9) 0.0162(9) 0.0143(8) 0.0017(7) -0.0011(7) 0.0016(7)
C9A 0.0171(8) 0.0167(8) 0.0146(8) 0.0022(7) -0.0001(7) 0.0007(7)
C10A 0.0193(8) 0.0153(8) 0.0171(8) 0.0028(7) -0.0001(7) -0.0008(7)
C11A 0.0188(9) 0.0174(9) 0.0197(9) 0.0013(7) -0.0020(7) -0.0021(7)
C12A 0.0201(9) 0.0160(9) 0.0259(10) -0.0024(7) 0.0032(8) -0.0016(8)
C13A 0.0272(9) 0.0166(9) 0.0175(8) 0.0009(7) 0.0051(7) 0.0006(7)
C14A 0.0286(10) 0.0252(10) 0.0161(8) -0.0054(8) -0.0029(7) -0.0001(7)
C15A 0.0235(9) 0.0208(9) 0.0193(9) -0.0073(8) -0.0002(7) -0.0004(7)
C16A 0.0336(10) 0.0217(9) 0.0189(9) 0.0003(8) 0.0056(8) 0.0010(8)
C17A 0.0304(10) 0.0198(9) 0.0203(9) 0.0000(8) 0.0009(8) 0.0018(7)
C18A 0.0295(11) 0.0303(11) 0.0344(11) 0.0014(9) -0.0031(9) 0.0033(9)
C19A 0.0532(14) 0.0260(11) 0.0278(11) 0.0021(10) 0.0060(10) 0.0099(9)
C20A 0.0242(9) 0.0162(9) 0.0205(9) 0.0001(7) 0.0007(7) 0.0021(7)
Cl1B 0.0338(3) 0.0233(2) 0.0348(3) 0.0022(2) -0.0057(2) 0.0096(2)
O1B 0.0165(6) 0.0305(8) 0.0202(6) 0.0027(6) -0.0005(5) 0.0010(6)
N1B 0.0198(8) 0.0185(8) 0.0164(7) 0.0032(6) -0.0025(6) -0.0019(6)
N2B 0.0157(8) 0.0225(9) 0.0186(8) 0.0040(7) -0.0030(6) 0.0008(6)
C1B 0.0202(9) 0.0222(10) 0.0207(9) 0.0012(8) -0.0011(8) -0.0035(8)
C2B 0.0200(9) 0.0164(9) 0.0279(10) 0.0009(8) -0.0007(8) -0.0032(8)
C3B 0.0226(9) 0.0162(9) 0.0262(10) -0.0016(8) -0.0058(8) 0.0020(8)
C4B 0.0255(10) 0.0238(10) 0.0213(9) -0.0026(8) 0.0000(8) 0.0005(8)
C5B 0.0188(9) 0.0187(9) 0.0245(9) 0.0019(8) 0.0019(8) -0.0006(7)
C6B 0.0173(9) 0.0167(9) 0.0194(9) 0.0003(7) -0.0032(7) 0.0000(7)
C7B 0.0176(8) 0.0195(9) 0.0206(9) 0.0036(8) -0.0024(8) -0.0019(7)
C8B 0.0193(9) 0.0188(9) 0.0150(8) 0.0004(8) -0.0013(7) -0.0045(7)
C9B 0.0169(8) 0.0196(9) 0.0187(8) 0.0016(8) -0.0021(7) -0.0001(7)
C10B 0.0189(8) 0.0173(9) 0.0138(7) 0.0013(7) -0.0022(7) 0.0021(7)
C11B 0.0182(9) 0.0234(10) 0.0196(9) -0.0026(8) -0.0001(7) 0.0011(8)
C12B 0.0208(9) 0.0185(9) 0.0210(9) -0.0063(7) -0.0015(7) 0.0018(7)
C13B 0.0232(9) 0.0166(8) 0.0171(8) 0.0013(7) -0.0040(7) 0.0012(7)
C14B 0.0202(8) 0.0282(10) 0.0181(9) 0.0001(8) 0.0010(7) -0.0026(8)
C15B 0.0177(8) 0.0285(10) 0.0201(9) -0.0043(8) -0.0012(7) -0.0011(8)
C16B 0.0272(9) 0.0192(9) 0.0211(9) 0.0010(8) -0.0054(7) -0.0023(7)
C17B 0.0253(14) 0.0268(13) 0.0203(11) 0.0026(10) -0.0055(10) -0.0049(9)
C18B 0.0330(15) 0.0326(15) 0.0251(13) -0.0039(14) -0.0069(13) -0.0105(11)
C19B 0.101(3) 0.0250(14) 0.0231(13) 0.0006(17) -0.0188(17) -0.0003(11)
C20B 0.0252(10) 0.0195(9) 0.0255(10) -0.0006(8) -0.0045(8) -0.0016(8)

loop_
_atom_type_symbol
_atom_type_description
_atom_type_scat_dispersion_real
_atom_type_scat_dispersion_imag
_atom_type_scat_source
C C 0.0033 0.0000 'International Tables Vol C Tables 4.2.6.8 and 6.1.1.4'
H H 0.0000 0.0000 'International Tables Vol C Tables 4.2.6.8 and 6.1.1.4'
N N 0.0061 0.0000 'International Tables Vol C Tables 4.2.6.8 and 6.1.1.4'
O O 0.0106 0.0000 'International Tables Vol C Tables 4.2.6.8 and 6.1.1.4'
Cl Cl 0.1484 0.0000 'International Tables Vol C Tables 4.2.6.8 and 6.1.1.4'

loop_
_geom_angle_atom_site_label_1
_geom_angle_atom_site_label_2
_geom_angle_atom_site_label_3
_geom_angle_site_symmetry_1
_geom_angle_site_symmetry_3
_geom_angle
_geom_angle_publ_flag
C7A N1A N2A . . 114.48(16) ?
C8A N2A N1A . . 120.17(15) ?
C8A N2A H1NA . . 119.9 ?
N1A N2A H1NA . . 119.9 ?
C2A C1A C6A . . 120.52(18) ?
C2A C1A H1AA . . 119.7 ?
C6A C1A H1AA . . 119.7 ?
C1A C2A C3A . . 118.74(19) ?
C1A C2A H2AA . . 120.6 ?
C3A C2A H2AA . . 120.6 ?
C4A C3A C2A . . 121.88(18) ?
C4A C3A Cl1A . . 118.90(15) ?
C2A C3A Cl1A . . 119.22(16) ?
C3A C4A C5A . . 118.98(18) ?
C3A C4A H4AA . . 120.5 ?
C5A C4A H4AA . . 120.5 ?
C4A C5A C6A . . 120.82(19) ?
C4A C5A H5AA . . 119.6 ?
C6A C5A H5AA . . 119.6 ?
C5A C6A C1A . . 119.03(18) ?
C5A C6A C7A . . 118.98(18) ?
C1A C6A C7A . . 121.98(17) ?
N1A C7A C6A . . 121.01(18) ?
N1A C7A H7AA . . 119.5 ?
C6A C7A H7AA . . 119.5 ?
O1A C8A N2A . . 123.87(17) ?
O1A C8A C9A . . 121.34(17) ?
N2A C8A C9A . . 114.77(15) ?
C10A C9A C8A . . 107.03(14) ?
C10A C9A C20A . . 115.01(15) ?
C8A C9A C20A . . 110.07(15) ?
C10A C9A H9AA . . 108.2 ?
C8A C9A H9AA . . 108.2 ?
C20A C9A H9AA . . 108.2 ?
C11A C10A C15A . . 117.96(17) ?
C11A C10A C9A . . 119.99(16) ?
C15A C10A C9A . . 122.04(17) ?
C12A C11A C10A . . 120.86(18) ?
C12A C11A H11A . . 119.6 ?
C10A C11A H11A . . 119.6 ?
C11A C12A C13A . . 121.73(18) ?
C11A C12A H12A . . 119.1 ?
C13A C12A H12A . . 119.1 ?
C12A C13A C14A . . 117.48(17) ?
C12A C13A C16A . . 120.79(17) ?
C14A C13A C16A . . 121.67(17) ?
C15A C14A C13A . . 121.26(17) ?
C15A C14A H14A . . 119.4 ?
C13A C14A H14A . . 119.4 ?
C14A C15A C10A . . 120.71(17) ?
C14A C15A H15A . . 119.6 ?
C10A C15A H15A . . 119.6 ?
C13A C16A C17A . . 112.86(15) ?
C13A C16A H16A . . 109.0 ?
C17A C16A H16A . . 109.0 ?
C13A C16A H16B . . 109.0 ?
C17A C16A H16B . . 109.0 ?
H16A C16A H16B . . 107.8 ?
C18A C17A C19A . . 110.38(18) ?
C18A C17A C16A . . 111.51(17) ?
C19A C17A C16A . . 110.67(16) ?
C18A C17A H17A . . 108.1 ?
C19A C17A H17A . . 108.1 ?
C16A C17A H17A . . 108.1 ?
C17A C18A H18A . . 109.5 ?
C17A C18A H18B . . 109.5 ?
H18A C18A H18B . . 109.5 ?
C17A C18A H18C . . 109.5 ?
H18A C18A H18C . . 109.5 ?
H18B C18A H18C . . 109.5 ?
C17A C19A H19A . . 109.5 ?
C17A C19A H19B . . 109.5 ?
H19A C19A H19B . . 109.5 ?
C17A C19A H19C . . 109.5 ?
H19A C19A H19C . . 109.5 ?
H19B C19A H19C . . 109.5 ?
C9A C20A H20A . . 109.5 ?
C9A C20A H20B . . 109.5 ?
H20A C20A H20B . . 109.5 ?
C9A C20A H20C . . 109.5 ?
H20A C20A H20C . . 109.5 ?
H20B C20A H20C . . 109.5 ?
C7B N1B N2B . . 114.31(16) ?
C8B N2B N1B . . 120.03(16) ?
C8B N2B H1NB . . 120.0 ?
N1B N2B H1NB . . 120.0 ?
C2B C1B C6B . . 120.68(18) ?
C2B C1B H1BA . . 119.7 ?
C6B C1B H1BA . . 119.7 ?
C1B C2B C3B . . 119.36(18) ?
C1B C2B H2BA . . 120.3 ?
C3B C2B H2BA . . 120.3 ?
C4B C3B C2B . . 121.32(18) ?
C4B C3B Cl1B . . 118.85(16) ?
C2B C3B Cl1B . . 119.82(15) ?
C5B C4B C3B . . 118.79(18) ?
C5B C4B H4BA . . 120.6 ?
C3B C4B H4BA . . 120.6 ?
C4B C5B C6B . . 120.88(18) ?
C4B C5B H5BA . . 119.6 ?
C6B C5B H5BA . . 119.6 ?
C1B C6B C5B . . 118.92(17) ?
C1B C6B C7B . . 122.13(17) ?
C5B C6B C7B . . 118.95(17) ?
N1B C7B C6B . . 120.31(18) ?
N1B C7B H7BA . . 119.8 ?
C6B C7B H7BA . . 119.8 ?
O1B C8B N2B . . 123.68(18) ?
O1B C8B C9B . . 122.43(17) ?
N2B C8B C9B . . 113.76(16) ?
C10B C9B C8B . . 106.14(15) ?
C10B C9B C20B . . 113.93(15) ?
C8B C9B C20B . . 110.15(15) ?
C10B C9B H9BA . . 108.8 ?
C8B C9B H9BA . . 108.8 ?
C20B C9B H9BA . . 108.8 ?
C15B C10B C11B . . 118.13(17) ?
C15B C10B C9B . . 122.11(17) ?
C11B C10B C9B . . 119.69(17) ?
C12B C11B C10B . . 120.44(18) ?
C12B C11B H11B . . 119.8 ?
C10B C11B H11B . . 119.8 ?
C13B C12B C11B . . 121.48(18) ?
C13B C12B H12B . . 119.3 ?
C11B C12B H12B . . 119.3 ?
C12B C13B C14B . . 117.44(17) ?
C12B C13B C16B . . 121.24(17) ?
C14B C13B C16B . . 121.32(17) ?
C15B C14B C13B . . 121.42(17) ?
C15B C14B H14B . . 119.3 ?
C13B C14B H14B . . 119.3 ?
C10B C15B C14B . . 121.04(17) ?
C10B C15B H15B . . 119.5 ?
C14B C15B H15B . . 119.5 ?
C13B C16B C17C . . 117.9(5) ?
C13B C16B C17B . . 115.73(16) ?
C13B C16B H16C . . 108.2 ?
C17C C16B H16C . . 126.7 ?
C17B C16B H16C . . 108.4 ?
C13B C16B H16D . . 108.4 ?
C17B C16B H16D . . 108.3 ?
H16C C16B H16D . . 107.5 ?
C13B C16B H16E . . 107.9 ?
C17C C16B H16E . . 105.8 ?
H16D C16B H16E . . 132.7 ?
C13B C16B H16F . . 107.7 ?
C17C C16B H16F . . 109.8 ?
C17B C16B H16F . . 130.5 ?
H16E C16B H16F . . 107.3 ?
C19B C17B C16B . . 112.6(2) ?
C19B C17B C18B . . 110.3(2) ?
C16B C17B C18B . . 109.8(2) ?
C19B C17B H17B . . 108.0 ?
C16B C17B H17B . . 108.0 ?
C18B C17B H17B . . 108.0 ?
C16B C17C C19C . . 113.4(10) ?
C16B C17C C18C . . 107.2(10) ?
C19C C17C C18C . . 112.7(11) ?
C16B C17C H17C . . 107.8 ?
C19C C17C H17C . . 107.8 ?
C18C C17C H17C . . 107.8 ?
C17C C18C H18G . . 109.5 ?
C17C C18C H18H . . 109.5 ?
H18G C18C H18H . . 109.5 ?
C17C C18C H18I . . 109.5 ?
H18G C18C H18I . . 109.5 ?
H18H C18C H18I . . 109.5 ?
C17C C19C H19G . . 109.5 ?
C17C C19C H19H . . 109.5 ?
H19G C19C H19H . . 109.5 ?
C17C C19C H19I . . 109.5 ?
H19G C19C H19I . . 109.5 ?
H19H C19C H19I . . 109.5 ?
C9B C20B H20D . . 109.5 ?
C9B C20B H20E . . 109.5 ?
H20D C20B H20E . . 109.5 ?
C9B C20B H20F . . 109.5 ?
H20D C20B H20F . . 109.5 ?
H20E C20B H20F . . 109.5 ?

loop_
_geom_bond_atom_site_label_1
_geom_bond_atom_site_label_2
_geom_bond_site_symmetry_2
_geom_bond_distance
_geom_bond_publ_flag
Cl1A C3A . 1.744(2) ?
O1A C8A . 1.231(2) ?
N1A C7A . 1.281(2) ?
N1A N2A . 1.382(2) ?
N2A C8A . 1.348(2) ?
N2A H1NA . 0.86 ?
C1A C2A . 1.390(3) ?
C1A C6A . 1.402(3) ?
C1A H1AA . 0.93 ?
C2A C3A . 1.390(3) ?
C2A H2AA . 0.93 ?
C3A C4A . 1.379(3) ?
C4A C5A . 1.387(3) ?
C4A H4AA . 0.93 ?
C5A C6A . 1.396(3) ?
C5A H5AA . 0.93 ?
C6A C7A . 1.467(3) ?
C7A H7AA . 0.93 ?
C8A C9A . 1.527(2) ?
C9A C10A . 1.526(2) ?
C9A C20A . 1.531(3) ?
C9A H9AA . 0.98 ?
C10A C11A . 1.393(3) ?
C10A C15A . 1.394(2) ?
C11A C12A . 1.383(3) ?
C11A H11A . 0.93 ?
C12A C13A . 1.387(3) ?
C12A H12A . 0.93 ?
C13A C14A . 1.393(3) ?
C13A C16A . 1.510(2) ?
C14A C15A . 1.392(3) ?
C14A H14A . 0.93 ?
C15A H15A . 0.93 ?
C16A C17A . 1.539(3) ?
C16A H16A . 0.97 ?
C16A H16B . 0.97 ?
C17A C18A . 1.524(3) ?
C17A C19A . 1.529(3) ?
C17A H17A . 0.98 ?
C18A H18A . 0.96 ?
C18A H18B . 0.96 ?
C18A H18C . 0.96 ?
C19A H19A . 0.96 ?
C19A H19B . 0.96 ?
C19A H19C . 0.96 ?
C20A H20A . 0.96 ?
C20A H20B . 0.96 ?
C20A H20C . 0.96 ?
Cl1B C3B . 1.740(2) ?
O1B C8B . 1.231(2) ?
N1B C7B . 1.287(2) ?
N1B N2B . 1.387(2) ?
N2B C8B . 1.350(2) ?
N2B H1NB . 0.86 ?
C1B C2B . 1.378(3) ?
C1B C6B . 1.395(3) ?
C1B H1BA . 0.93 ?
C2B C3B . 1.387(3) ?
C2B H2BA . 0.93 ?
C3B C4B . 1.386(3) ?
C4B C5B . 1.386(3) ?
C4B H4BA . 0.93 ?
C5B C6B . 1.397(3) ?
C5B H5BA . 0.93 ?
C6B C7B . 1.467(3) ?
C7B H7BA . 0.93 ?
C8B C9B . 1.527(3) ?
C9B C10B . 1.524(2) ?
C9B C20B . 1.536(3) ?
C9B H9BA . 0.98 ?
C10B C15B . 1.386(3) ?
C10B C11B . 1.400(3) ?
C11B C12B . 1.394(3) ?
C11B H11B . 0.93 ?
C12B C13B . 1.392(3) ?
C12B H12B . 0.93 ?
C13B C14B . 1.394(3) ?
C13B C16B . 1.506(2) ?
C14B C15B . 1.389(3) ?
C14B H14B . 0.93 ?
C15B H15B . 0.93 ?
C16B C17C . 1.507(12) ?
C16B C17B . 1.523(3) ?
C16B H16C . 0.96 ?
C16B H16D . 0.96 ?
C16B H16E . 0.96 ?
C16B H16F . 0.96 ?
C17B C19B . 1.511(4) ?
C17B C18B . 1.528(3) ?
C17B H17B . 0.98 ?
C18B H18D . 0.96 ?
C18B H18E . 0.96 ?
C18B H18F . 0.96 ?
C19B H19D . 0.96 ?
C19B H19E . 0.96 ?
C19B H19F . 0.96 ?
C17C C19C . 1.513(19) ?
C17C C18C . 1.535(19) ?
C17C H17C . 0.98 ?
C18C H18G . 0.96 ?
C18C H18H . 0.96 ?
C18C H18I . 0.96 ?
C19C H19G . 0.96 ?
C19C H19H . 0.96 ?
C19C H19I . 0.96 ?
C20B H20D . 0.96 ?
C20B H20E . 0.96 ?
C20B H20F . 0.96 ?

loop_
_geom_hbond_atom_site_label_D
_geom_hbond_atom_site_label_H
_geom_hbond_atom_site_label_A
_geom_hbond_site_symmetry_A
_geom_hbond_distance_DH
_geom_hbond_distance_HA
_geom_hbond_distance_DA
_geom_hbond_angle_DHA
N2A H1NA O1B . 0.86 2.02 2.821(2) 155
C7A H7AA O1B . 0.93 2.54 3.313(2) 140
C12A H12A Cg1 . 0.93 2.75 3.632(2) 159
N2B H1NB O1A 1_455 0.86 2.02 2.832(2) 157
C7B H7BA O1A 1_455 0.93 2.47 3.256(2) 143
C12B H12B Cg2 1_455 0.93 2.65 3.462(2) 146
C20A H20B N1B 3_655 0.96 2.57 3.504(3) 164

loop_
_geom_torsion_atom_site_label_1
_geom_torsion_atom_site_label_2
_geom_torsion_atom_site_label_3
_geom_torsion_atom_site_label_4
_geom_torsion_site_symmetry_1
_geom_torsion_site_symmetry_2
_geom_torsion_site_symmetry_3
_geom_torsion_site_symmetry_4
_geom_torsion
_geom_torsion_publ_flag
C7A N1A N2A C8A . . . . -171.84(16) ?
C6A C1A C2A C3A . . . . 0.2(3) ?
C1A C2A C3A C4A . . . . -1.3(3) ?
C1A C2A C3A Cl1A . . . . 178.34(15) ?
C2A C3A C4A C5A . . . . 0.7(3) ?
Cl1A C3A C4A C5A . . . . -178.97(15) ?
C3A C4A C5A C6A . . . . 1.0(3) ?
C4A C5A C6A C1A . . . . -2.1(3) ?
C4A C5A C6A C7A . . . . 176.25(17) ?
C2A C1A C6A C5A . . . . 1.4(3) ?
C2A C1A C6A C7A . . . . -176.85(18) ?
N2A N1A C7A C6A . . . . -179.59(16) ?
C5A C6A C7A N1A . . . . -158.07(18) ?
C1A C6A C7A N1A . . . . 20.2(3) ?
N1A N2A C8A O1A . . . . 3.6(3) ?
N1A N2A C8A C9A . . . . -175.07(15) ?
O1A C8A C9A C10A . . . . -82.3(2) ?
N2A C8A C9A C10A . . . . 96.38(18) ?
O1A C8A C9A C20A . . . . 43.3(2) ?
N2A C8A C9A C20A . . . . -137.99(16) ?
C8A C9A C10A C11A . . . . -77.7(2) ?
C20A C9A C10A C11A . . . . 159.65(17) y
C8A C9A C10A C15A . . . . 101.1(2) ?
C20A C9A C10A C15A . . . . -21.5(3) y
C15A C10A C11A C12A . . . . -0.2(3) ?
C9A C10A C11A C12A . . . . 178.72(17) ?
C10A C11A C12A C13A . . . . -0.5(3) ?
C11A C12A C13A C14A . . . . 0.8(3) ?
C11A C12A C13A C16A . . . . -176.36(18) ?
C12A C13A C14A C15A . . . . -0.5(3) ?
C16A C13A C14A C15A . . . . 176.63(18) ?
C13A C14A C15A C10A . . . . -0.1(3) ?
C11A C10A C15A C14A . . . . 0.5(3) ?
C9A C10A C15A C14A . . . . -178.40(18) ?
C12A C13A C16A C17A . . . . 73.5(2) ?
C14A C13A C16A C17A . . . . -103.5(2) ?
C13A C16A C17A C18A . . . . 61.8(2) ?
C13A C16A C17A C19A . . . . -174.92(18) ?
C7B N1B N2B C8B . . . . 172.53(17) ?
C6B C1B C2B C3B . . . . -1.7(3) ?
C1B C2B C3B C4B . . . . 2.2(3) ?
C1B C2B C3B Cl1B . . . . -178.93(15) ?
C2B C3B C4B C5B . . . . -0.6(3) ?
Cl1B C3B C4B C5B . . . . -179.42(16) ?
C3B C4B C5B C6B . . . . -1.7(3) ?
C2B C1B C6B C5B . . . . -0.5(3) ?
C2B C1B C6B C7B . . . . 179.92(18) ?
C4B C5B C6B C1B . . . . 2.2(3) ?
C4B C5B C6B C7B . . . . -178.22(18) ?
N2B N1B C7B C6B . . . . 176.26(16) ?
C1B C6B C7B N1B . . . . -24.7(3) ?
C5B C6B C7B N1B . . . . 155.66(18) ?
N1B N2B C8B O1B . . . . -5.5(3) ?
N1B N2B C8B C9B . . . . 170.38(15) ?
O1B C8B C9B C10B . . . . 82.4(2) ?
N2B C8B C9B C10B . . . . -93.60(18) ?
O1B C8B C9B C20B . . . . -41.4(2) ?
N2B C8B C9B C20B . . . . 142.63(17) ?
C8B C9B C10B C15B . . . . -78.2(2) ?
C20B C9B C10B C11B . . . . -140.01(18) y
C20B C9B C10B C15B . . . . 43.2(2) y
C8B C9B C10B C11B . . . . 98.61(19) ?
C15B C10B C11B C12B . . . . 0.7(3) ?
C9B C10B C11B C12B . . . . -176.29(17) ?
C10B C11B C12B C13B . . . . 1.2(3) ?
C11B C12B C13B C14B . . . . -2.1(3) ?
C11B C12B C13B C16B . . . . 178.27(17) ?
C12B C13B C14B C15B . . . . 1.1(3) ?
C16B C13B C14B C15B . . . . -179.27(18) ?
C11B C10B C15B C14B . . . . -1.7(3) ?
C9B C10B C15B C14B . . . . 175.23(17) ?
C13B C14B C15B C10B . . . . 0.8(3) ?
C12B C13B C16B C17C . . . . 104.7(7) ?
C14B C13B C16B C17C . . . . -75.0(7) ?
C12B C13B C16B C17B . . . . 74.0(3) ?
C14B C13B C16B C17B . . . . -105.7(2) ?
C13B C16B C17B C19B . . . . 54.1(3) ?
C17C C16B C17B C19B . . . . -47.5(10) ?
C13B C16B C17B C18B . . . . 177.4(2) ?
C17C C16B C17B C18B . . . . 75.9(10) ?
C13B C16B C17C C19C . . . . -52.6(12) ?
C17B C16B C17C C19C . . . . 39.9(10) ?
C13B C16B C17C C18C . . . . -177.6(7) ?
C17B C16B C17C C18C . . . . -85.1(13) ?
